data_4319603
loop_
_publ_author_name
'Louise Broge'
'Ulla Pretzmann'
'Nicolai Jensen'
'Inger S\/otofte'
'Carl Erik Olsen'
'Johan Springborg'

_publ_section_title
;
 Cobalt(II), Nickel(II), Copper(II), and Zinc(II) Complexes with
 [35]Adamanzane, 1,5,9,13-Tetraazabicyclo[7.7.3]nonadecane, and
 [(2.3)2.21]Adamanzane, 1,5,9,12-Tetraazabicyclo[7.5.2]hexadecane
;
_journal_name_full 'Inorganic Chemistry'
_journal_page_first 2323
_journal_page_last 2334
_journal_paper_doi 10.1021/ic0011157
_journal_volume 40
_journal_year 2001
_chemical_formula_sum 'C15 H32 Cl4 Co N4 Zn'
_chemical_formula_weight 534.55
_chemical_name_systematic
; 
 ? 
;
_space_group_IT_number 33
_symmetry_cell_setting orthorhombic
_symmetry_space_group_name_Hall 'P 2c -2n'
_symmetry_space_group_name_H-M 'P n a 21'
_atom_sites_solution_hydrogens geom
_atom_sites_solution_primary direct
_atom_sites_solution_secondary difmap
_audit_creation_method SHELXL
_cell_angle_alpha 90.00
_cell_angle_beta 90.00
_cell_angle_gamma 90.00
_cell_formula_units_Z 4
_cell_length_a 14.0833(2)
_cell_length_b 11.9845(2)
_cell_length_c 12.67410(10)
_cell_measurement_temperature 120(2)
_cell_volume 2139.15(5)
_computing_structure_refinement 'SHELXL-93 (Sheldrick, 1993)'
_computing_structure_solution 'SHELXS-86 (Sheldrick, 1990)'
_diffrn_ambient_temperature 120(2)
_diffrn_radiation_monochromator graphite
_diffrn_radiation_source 'fine-focus sealed tube'
_diffrn_radiation_type MoK\a
_diffrn_radiation_wavelength 0.71073
_diffrn_reflns_av_R_equivalents 0.0263
_diffrn_reflns_av_sigmaI/netI 0.0371
_diffrn_reflns_limit_h_max 18
_diffrn_reflns_limit_h_min -19
_diffrn_reflns_limit_k_max 15
_diffrn_reflns_limit_k_min -8
_diffrn_reflns_limit_l_max 16
_diffrn_reflns_limit_l_min -15
_diffrn_reflns_number 13884
_diffrn_reflns_theta_max 29.49
_diffrn_reflns_theta_min 2.23
_exptl_absorpt_coefficient_mu 2.403
_exptl_crystal_density_diffrn 1.660
_exptl_crystal_F_000 1100
_refine_diff_density_max 1.140
_refine_diff_density_min -0.505
_refine_diff_density_rms 0.088
_refine_ls_abs_structure_details 'Flack H D (1983), Acta Cryst. A39, 876-881'
_refine_ls_abs_structure_Flack 0.095(10)
_refine_ls_extinction_method none
_refine_ls_goodness_of_fit_all 1.027
_refine_ls_goodness_of_fit_obs 1.039
_refine_ls_matrix_type full
_refine_ls_number_parameters 337
_refine_ls_number_reflns 5160
_refine_ls_number_restraints 1
_refine_ls_restrained_S_all 1.026
_refine_ls_restrained_S_obs 1.039
_refine_ls_R_factor_all 0.0336
_refine_ls_R_factor_obs 0.0305
_refine_ls_shift/esd_max 0.200
_refine_ls_shift/esd_mean 0.008
_refine_ls_structure_factor_coef Fsqd
_refine_ls_weighting_details 'w=1/[\s^2^(Fo^2^)+(0.0534P)^2^+0.0732P] where P=(Fo^2^+2Fc^2^)/3'
_refine_ls_weighting_scheme calc
_refine_ls_wR_factor_all 0.0818
_refine_ls_wR_factor_obs 0.0800
_reflns_number_observed 4838
_reflns_number_total 5160
_reflns_observed_criterion >2sigma(I)
_cod_data_source_file ic0011157_8.cif
_cod_data_source_block IC0011157-10b
_cod_depositor_comments
;
The following automatic conversions were performed:

'_refine_ls_weighting_scheme' value 'calc
w=1/[\s^2^(Fo^2^)+(0.0534P)^2^+0.0732P] where P=(Fo^2^+2Fc^2^)/3' was
changed to 'calc'. New tag '_refine_ls_weighting_details' was
created. The value of the new tag was set to
'w=1/[\s^2^(Fo^2^)+(0.0534P)^2^+0.0732P] where P=(Fo^2^+2Fc^2^)/3'.

Automatic conversion script
Id: cif_fix_values 3143 2015-03-26 13:38:13Z robertas 
;
_cod_database_code 4319603

loop_
_symmetry_equiv_pos_as_xyz
'x, y, z'
'-x, -y, z+1/2'
'x+1/2, -y+1/2, z'
'-x+1/2, y+1/2, z+1/2'

loop_
_atom_site_aniso_label
_atom_site_aniso_U_11
_atom_site_aniso_U_22
_atom_site_aniso_U_33
_atom_site_aniso_U_23
_atom_site_aniso_U_13
_atom_site_aniso_U_12
Co 0.0112(2) 0.0132(2) 0.0138(2) 0.0000(2) 0.00062(14) -0.00107(12)
N1 0.0182(11) 0.0225(13) 0.0199(12) 0.0032(10) -0.0013(9) -0.0003(10)
C1 0.0224(14) 0.0174(14) 0.032(2) 0.0037(12) 0.0016(12) -0.0026(11)
C2 0.0218(14) 0.0217(15) 0.031(2) 0.0026(13) 0.0031(12) -0.0037(12)
C3 0.0221(14) 0.0219(15) 0.035(2) 0.0033(13) -0.0035(12) -0.0065(12)
N2 0.0133(11) 0.0200(12) 0.0224(14) 0.0030(9) 0.0015(9) -0.0001(8)
C4 0.0210(14) 0.026(2) 0.037(2) -0.0003(13) 0.0095(13) 0.0013(13)
C5 0.030(2) 0.0180(15) 0.035(2) -0.0021(13) 0.0104(14) 0.0032(12)
C6 0.038(2) 0.0219(15) 0.031(2) -0.0069(13) 0.0048(14) -0.0011(13)
N3 0.0261(12) 0.0187(12) 0.0193(12) -0.0028(10) -0.0057(10) -0.0027(10)
C7 0.032(2) 0.0160(14) 0.034(2) -0.0001(12) -0.0011(13) -0.0053(12)
C8 0.0211(14) 0.0219(15) 0.037(2) 0.0027(13) 0.0034(13) -0.0079(12)
C9 0.0264(15) 0.025(2) 0.0249(15) 0.0054(13) 0.0045(12) 0.0019(13)
N4 0.0149(11) 0.0211(12) 0.0164(12) 0.0010(10) 0.0030(9) 0.0021(8)
C10 0.0207(14) 0.0235(15) 0.031(2) 0.0018(13) 0.0069(12) 0.0052(11)
C11 0.0242(15) 0.024(2) 0.033(2) 0.0054(13) 0.0121(13) 0.0078(12)
C12 0.0227(14) 0.030(2) 0.032(2) 0.0092(13) -0.0014(12) 0.0064(13)
C13 0.0223(14) 0.029(2) 0.030(2) 0.0066(13) -0.0040(13) 0.0021(12)
C14 0.023(2) 0.031(2) 0.025(2) -0.0013(13) -0.0114(13) -0.0013(12)
C15 0.029(2) 0.028(2) 0.025(2) -0.0057(14) -0.0007(13) 0.0010(13)
Zn 0.0194(2) 0.0163(2) 0.0232(2) 0.0026(2) -0.00031(13) -0.00062(11)
Cl1 0.0295(3) 0.0178(3) 0.0208(3) -0.0014(3) -0.0024(3) 0.0024(3)
Cl2 0.0180(3) 0.0161(3) 0.0196(3) 0.0043(3) -0.0046(2) -0.0037(2)
Cl3 0.0446(5) 0.0145(3) 0.0108(3) -0.0010(3) 0.0029(3) -0.0053(3)
Cl4 0.0108(3) 0.0342(4) 0.0973(10) 0.0369(5) -0.0049(4) -0.0033(3)

loop_
_atom_site_label
_atom_site_type_symbol
_atom_site_fract_x
_atom_site_fract_y
_atom_site_fract_z
_atom_site_U_iso_or_equiv
_atom_site_thermal_displace_type
_atom_site_occupancy
_atom_site_calc_flag
_atom_site_refinement_flags
_atom_site_disorder_group
Co Co 0.26372(3) 0.48078(3) 0.14968(3) 0.01276(9) Uani 1 d . .
N1 N 0.2255(2) 0.6273(2) 0.0863(2) 0.0202(5) Uani 1 d . .
H1 H 0.2111(26) 0.6234(34) 0.0139(31) 0.024 Uiso 1 d . .
C1 C 0.2993(2) 0.7142(3) 0.1011(3) 0.0240(6) Uani 1 d . .
C2 C 0.4004(2) 0.6737(3) 0.0784(3) 0.0248(6) Uani 1 d . .
C3 C 0.4433(2) 0.6029(3) 0.1685(3) 0.0264(7) Uani 1 d . .
N2 N 0.4052(2) 0.4867(2) 0.1740(2) 0.0186(5) Uani 1 d . .
C4 C 0.4549(2) 0.4178(3) 0.0907(3) 0.0282(7) Uani 1 d . .
C5 C 0.4187(2) 0.2980(3) 0.0764(3) 0.0277(7) Uani 1 d . .
C6 C 0.3227(2) 0.2864(3) 0.0235(3) 0.0300(7) Uani 1 d . .
N3 N 0.2406(2) 0.3290(2) 0.0871(2) 0.0214(5) Uani 1 d . .
H3 H 0.1958(27) 0.3391(34) 0.0362(32) 0.026 Uiso 1 d . .
C7 C 0.2112(2) 0.2452(3) 0.1685(3) 0.0272(7) Uani 1 d . .
C8 C 0.1403(2) 0.2927(3) 0.2493(3) 0.0266(6) Uani 1 d . .
C9 C 0.1844(2) 0.3660(3) 0.3340(3) 0.0253(6) Uani 1 d . .
N4 N 0.2072(2) 0.4821(2) 0.2966(2) 0.0175(5) Uani 1 d . .
C10 C 0.1170(2) 0.5489(3) 0.2980(3) 0.0249(6) Uani 1 d . .
C11 C 0.1236(2) 0.6643(3) 0.2463(3) 0.0270(7) Uani 1 d . .
C12 C 0.1305(2) 0.6644(3) 0.1263(3) 0.0284(7) Uani 1 d . .
C13 C 0.4237(2) 0.4324(3) 0.2783(3) 0.0270(6) Uani 1 d . .
C14 C 0.3778(2) 0.4883(3) 0.3737(3) 0.0264(7) Uani 1 d . .
C15 C 0.2770(2) 0.5376(3) 0.3680(3) 0.0274(7) Uani 1 d . .
Zn Zn 0.15990(2) 0.48855(3) 0.78853(3) 0.01963(9) Uani 1 d . .
Cl1 Cl 0.09838(5) 0.64528(6) 0.86707(6) 0.02268(15) Uani 1 d . .
Cl2 Cl 0.10859(4) 0.32904(5) 0.87530(5) 0.01791(13) Uani 1 d . .
Cl3 Cl 0.11019(6) 0.48944(6) 0.61666(6) 0.0233(2) Uani 1 d . .
Cl4 Cl 0.32148(6) 0.49369(8) 0.81101(11) 0.0474(3) Uani 1 d . .
H11 H 0.2958(25) 0.7428(32) 0.1803(28) 0.020(6) Uiso 1 d . .
H12 H 0.2843(24) 0.7824(33) 0.0516(28) 0.020(6) Uiso 1 d . .
H21 H 0.4430(29) 0.7388(35) 0.0681(32) 0.030(7) Uiso 1 d . .
H22 H 0.4095(26) 0.6301(36) 0.0143(32) 0.030(7) Uiso 1 d . .
H31 H 0.4293(25) 0.6296(33) 0.2467(31) 0.026(7) Uiso 1 d . .
H32 H 0.5166(26) 0.5945(32) 0.1676(30) 0.026(7) Uiso 1 d . .
H41 H 0.4456(46) 0.4491(56) 0.0095(51) 0.081(13) Uiso 1 d . .
H42 H 0.5270(41) 0.4212(55) 0.1168(46) 0.081(13) Uiso 1 d . .
H51 H 0.4243(25) 0.2515(35) 0.1499(33) 0.037(7) Uiso 1 d . .
H52 H 0.4643(30) 0.2637(36) 0.0383(34) 0.037(7) Uiso 1 d . .
H61 H 0.3133(27) 0.2015(34) 0.0039(32) 0.032(7) Uiso 1 d . .
H62 H 0.3239(26) 0.3289(37) -0.0503(31) 0.032(7) Uiso 1 d . .
H71 H 0.1790(32) 0.1842(45) 0.1285(41) 0.060(11) Uiso 1 d . .
H72 H 0.2798(35) 0.2199(48) 0.2060(41) 0.060(11) Uiso 1 d . .
H81 H 0.0937(25) 0.3272(32) 0.2095(30) 0.023(7) Uiso 1 d . .
H82 H 0.1112(23) 0.2364(33) 0.2827(31) 0.023(7) Uiso 1 d . .
H91 H 0.2527(30) 0.3410(43) 0.3610(38) 0.044(9) Uiso 1 d . .
H92 H 0.1342(30) 0.3591(40) 0.4161(34) 0.044(9) Uiso 1 d . .
H101 H 0.0896(29) 0.5596(44) 0.3766(40) 0.046(10) Uiso 1 d . .
H102 H 0.0565(39) 0.4931(35) 0.2549(46) 0.046(10) Uiso 1 d . .
H111 H 0.0615(29) 0.7008(39) 0.2605(34) 0.041(8) Uiso 1 d . .
H112 H 0.1719(29) 0.7062(39) 0.2854(38) 0.041(8) Uiso 1 d . .
H121 H 0.0842(30) 0.6153(40) 0.0865(34) 0.043(9) Uiso 1 d . .
H122 H 0.1237(31) 0.7552(40) 0.0979(32) 0.043(9) Uiso 1 d . .
H131 H 0.4983(25) 0.4341(33) 0.2857(31) 0.025(6) Uiso 1 d . .
H132 H 0.3990(23) 0.3473(33) 0.2779(31) 0.025(6) Uiso 1 d . .
H141 H 0.4200(31) 0.5416(41) 0.4041(37) 0.037(8) Uiso 1 d . .
H142 H 0.3838(28) 0.4295(39) 0.4302(34) 0.037(8) Uiso 1 d . .
H151 H 0.2739(25) 0.6367(36) 0.3408(30) 0.025(7) Uiso 1 d . .
H152 H 0.2391(25) 0.5469(38) 0.4416(32) 0.025(7) Uiso 1 d . .

loop_
_atom_type_symbol
_atom_type_description
_atom_type_scat_dispersion_real
_atom_type_scat_dispersion_imag
_atom_type_scat_source
C C 0.0033 0.0016 'International Tables Vol C Tables 4.2.6.8 and 6.1.1.4'
H H 0.0000 0.0000 'International Tables Vol C Tables 4.2.6.8 and 6.1.1.4'
N N 0.0061 0.0033 'International Tables Vol C Tables 4.2.6.8 and 6.1.1.4'
Cl Cl 0.1484 0.1585 'International Tables Vol C Tables 4.2.6.8 and 6.1.1.4'
Co Co 0.3494 0.9721 'International Tables Vol C Tables 4.2.6.8 and 6.1.1.4'
Zn Zn 0.2839 1.4301 'International Tables Vol C Tables 4.2.6.8 and 6.1.1.4'

loop_
_geom_angle_atom_site_label_1
_geom_angle_atom_site_label_2
_geom_angle_atom_site_label_3
_geom_angle
_geom_angle_site_symmetry_1
_geom_angle_site_symmetry_3
_geom_angle_publ_flag
N1 Co N3 126.22(11) . . ?
N1 Co N2 107.19(10) . . ?
N3 Co N2 104.58(10) . . ?
N1 Co N4 104.84(10) . . ?
N3 Co N4 107.84(10) . . ?
N2 Co N4 104.31(11) . . ?
C1 N1 C12 112.0(3) . . ?
C1 N1 Co 112.1(2) . . ?
C12 N1 Co 111.3(2) . . ?
N1 C1 C2 113.9(3) . . ?
C1 C2 C3 113.5(3) . . ?
N2 C3 C2 114.0(3) . . ?
C3 N2 C13 112.6(2) . . ?
C3 N2 C4 108.1(2) . . ?
C13 N2 C4 107.4(2) . . ?
C3 N2 Co 112.3(2) . . ?
C13 N2 Co 107.0(2) . . ?
C4 N2 Co 109.3(2) . . ?
N2 C4 C5 116.1(3) . . ?
C6 C5 C4 115.8(3) . . ?
N3 C6 C5 114.7(3) . . ?
C7 N3 C6 110.8(3) . . ?
C7 N3 Co 112.3(2) . . ?
C6 N3 Co 113.3(2) . . ?
N3 C7 C8 112.9(3) . . ?
C9 C8 C7 114.7(3) . . ?
N4 C9 C8 113.5(3) . . ?
C15 N4 C10 108.2(2) . . ?
C15 N4 C9 111.2(3) . . ?
C10 N4 C9 108.0(2) . . ?
C15 N4 Co 107.6(2) . . ?
C10 N4 Co 110.3(2) . . ?
C9 N4 Co 111.4(2) . . ?
N4 C10 C11 115.2(2) . . ?
C12 C11 C10 115.5(3) . . ?
N1 C12 C11 113.2(3) . . ?
N2 C13 C14 115.8(3) . . ?
C13 C14 C15 121.5(3) . . ?
N4 C15 C14 117.7(3) . . ?
Cl3 Zn Cl4 114.94(4) . . ?
Cl3 Zn Cl1 107.07(3) . . ?
Cl4 Zn Cl1 107.37(4) . . ?
Cl3 Zn Cl2 111.09(3) . . ?
Cl4 Zn Cl2 105.79(3) . . ?
Cl1 Zn Cl2 110.55(3) . . ?

loop_
_geom_bond_atom_site_label_1
_geom_bond_atom_site_label_2
_geom_bond_distance
_geom_bond_site_symmetry_2
_geom_bond_publ_flag
Co N1 2.005(3) . ?
Co N3 2.011(3) . ?
Co N2 2.018(3) . ?
Co N4 2.025(3) . ?
N1 C1 1.483(4) . ?
N1 C12 1.499(4) . ?
C1 C2 1.532(4) . ?
C2 C3 1.546(5) . ?
C3 N2 1.494(4) . ?
N2 C13 1.495(4) . ?
N2 C4 1.512(4) . ?
C4 C5 1.534(5) . ?
C5 C6 1.516(5) . ?
C6 N3 1.499(4) . ?
N3 C7 1.498(4) . ?
C7 C8 1.539(5) . ?
C8 C9 1.520(5) . ?
C9 N4 1.505(4) . ?
N4 C15 1.492(4) . ?
N4 C10 1.502(4) . ?
C10 C11 1.532(5) . ?
C11 C12 1.525(5) . ?
C13 C14 1.526(5) . ?
C14 C15 1.540(5) . ?
Zn Cl3 2.2880(8) . ?
Zn Cl4 2.2943(9) . ?
Zn Cl1 2.2957(8) . ?
Zn Cl2 2.3208(7) . ?
